data_7721130
loop_
_publ_author_name
'Aljagthmi, Amjad'
'Babgi, Bandar'
'Iskandrani, Abrar S.'
'Alezi, Dalal'
'Ali, Ehab M. M.'
'jedidi, abdesslem'
'Al-Rashdi, Kamelah S.'
'Shkurenko, Aleksander'
'Eddaoudi, Mohamed'

_publ_section_title
;
 Ligand Design Controls Biomolecule Binding and Cytotoxicity in
 Platinum(II) Complexes with ONS-Type Tridentate Ligands
;
_journal_name_full 'Dalton Transactions'
_journal_paper_doi 10.1039/D6DT01073C
_journal_year 2026
_chemical_absolute_configuration ad
_chemical_formula_moiety 'C15 H14 Cl N O2 Pt S'
_chemical_formula_sum 'C15 H14 Cl N O2 Pt S'
_chemical_formula_weight 502.87
_space_group_crystal_system orthorhombic
_space_group_IT_number 43
_space_group_name_Hall 'F 2 -2d'
_space_group_name_H-M_alt 'F d d 2'
_atom_sites_solution_hydrogens geom
_atom_sites_solution_primary direct
_atom_sites_solution_secondary difmap
_audit_creation_method SHELXL-2025/1
_audit_update_record
;
2026-04-29 deposited with the CCDC.	2026-06-15 downloaded from the CCDC.
;
_cell_angle_alpha 90
_cell_angle_beta 90
_cell_angle_gamma 90
_cell_formula_units_Z 16
_cell_length_a 43.6459(15)
_cell_length_b 7.8087(3)
_cell_length_c 17.2768(6)
_cell_measurement_reflns_used 9698
_cell_measurement_temperature 150.0(1)
_cell_measurement_theta_max 74.353
_cell_measurement_theta_min 4.051
_cell_volume 5888.2(4)
_computing_cell_refinement 'SAINT V8.41 (Bruker AXS Inc., 2025)'
_computing_data_collection 'APEX6 v2024.9-1 (Bruker AXS Inc., 2024)'
_computing_data_reduction 'SAINT V8.41 (Bruker AXS Inc., 2025)'
_computing_molecular_graphics 'DIAMOND (Crystal Impact GbR, 2009'
_computing_structure_refinement 'SHELXL-2025/1 (Sheldrick, 2025)'
_computing_structure_solution 'SHELXS-2008  (Sheldrick, 2008)'
_diffrn_ambient_temperature 150.0(1)
_diffrn_detector 'CMOS Area detector'
_diffrn_detector_area_resol_mean 7.36
_diffrn_detector_type 'Bruker Photon III M28 detector'
_diffrn_measured_fraction_theta_full 1.000
_diffrn_measured_fraction_theta_max 1.000
_diffrn_measurement_device '\k-geometry diffractometer'
_diffrn_measurement_device_type 'Bruker D8 VENTURE Photon III'
_diffrn_measurement_method '\w and \f scans'
_diffrn_radiation_monochromator 'multilayer mirrors'
_diffrn_radiation_type CuK\a
_diffrn_radiation_wavelength 1.54178
_diffrn_reflns_av_R_equivalents 0.0342
_diffrn_reflns_av_unetI/netI 0.0169
_diffrn_reflns_Laue_measured_fraction_full 1.000
_diffrn_reflns_Laue_measured_fraction_max 1.000
_diffrn_reflns_limit_h_max 53
_diffrn_reflns_limit_h_min -53
_diffrn_reflns_limit_k_max 9
_diffrn_reflns_limit_k_min -9
_diffrn_reflns_limit_l_max 20
_diffrn_reflns_limit_l_min -21
_diffrn_reflns_number 53847
_diffrn_reflns_point_group_measured_fraction_full 0.998
_diffrn_reflns_point_group_measured_fraction_max 0.996
_diffrn_reflns_theta_full 67.679
_diffrn_reflns_theta_max 72.223
_diffrn_reflns_theta_min 4.051
_diffrn_source 'microfocus sealed X-ray tube'
_exptl_absorpt_coefficient_mu 20.855
_exptl_absorpt_correction_T_max 0.1583
_exptl_absorpt_correction_T_min 0.0295
_exptl_absorpt_correction_type multi-scan
_exptl_absorpt_process_details
;
SADABS-2016/2 (Bruker,2016/2) was used for absorption correction.
wR2(int) was 0.0951 before and 0.0461 after correction.
The Ratio of minimum to maximum transmission is 0.1864.
The \l/2 correction factor is Not present.
;
_exptl_crystal_colour yellow
_exptl_crystal_density_diffrn 2.269
_exptl_crystal_description rod
_exptl_crystal_F_000 3808
_exptl_crystal_size_max 0.087
_exptl_crystal_size_mid 0.031
_exptl_crystal_size_min 0.013
_refine_diff_density_max 2.148
_refine_diff_density_min -0.665
_refine_diff_density_rms 0.256
_refine_ls_abs_structure_details
;
 Flack x determined using 1381 quotients [(I+)-(I-)]/[(I+)+(I-)]
 (Parsons, Flack and Wagner, Acta Cryst. B69 (2013) 249-259).
;
_refine_ls_abs_structure_Flack -0.011(12)
_refine_ls_extinction_method none
_refine_ls_goodness_of_fit_ref 1.126
_refine_ls_hydrogen_treatment constr
_refine_ls_matrix_type full
_refine_ls_number_parameters 168
_refine_ls_number_reflns 2903
_refine_ls_number_restraints 1
_refine_ls_restrained_S_all 1.125
_refine_ls_R_factor_all 0.0418
_refine_ls_R_factor_gt 0.0418
_refine_ls_shift/su_max 0.000
_refine_ls_shift/su_mean 0.000
_refine_ls_structure_factor_coef Fsqd
_refine_ls_weighting_details 'w=1/[\s^2^(Fo^2^)+(0.0897P)^2^+8.0594P] where P=(Fo^2^+2Fc^2^)/3'
_refine_ls_weighting_scheme calc
_refine_ls_wR_factor_gt 0.1078
_refine_ls_wR_factor_ref 0.1078
_reflns_Friedel_coverage 0.925
_reflns_Friedel_fraction_full 0.995
_reflns_Friedel_fraction_max 0.991
_reflns_number_gt 2902
_reflns_number_total 2903
_reflns_threshold_expression 'I > 2\s(I)'
_cod_data_source_file d6dt01073c2.cif
_cod_data_source_block Pt2
_cod_database_code 7721130
_shelx_shelxl_version_number 2025/1
_shelx_space_group_comment
;
The symmetry employed for this shelxl refinement is uniquely defined
by the following loop, which should always be used as a source of
symmetry information in preference to the above space-group names.
They are only intended as comments.
;
_shelx_estimated_absorpt_t_min 0.264
_shelx_estimated_absorpt_t_max 0.773

loop_
_space_group_symop_operation_xyz
'x, y, z'
'-x, -y, z'
'-x+1/4, y+1/4, z+1/4'
'x+1/4, -y+1/4, z+1/4'
'x, y+1/2, z+1/2'
'-x, -y+1/2, z+1/2'
'-x+1/4, y+3/4, z+3/4'
'x+1/4, -y+3/4, z+3/4'
'x+1/2, y, z+1/2'
'-x+1/2, -y, z+1/2'
'-x+3/4, y+1/4, z+3/4'
'x+3/4, -y+1/4, z+3/4'
'x+1/2, y+1/2, z'
'-x+1/2, -y+1/2, z'
'-x+3/4, y+3/4, z+1/4'
'x+3/4, -y+3/4, z+1/4'

loop_
_atom_site_label
_atom_site_type_symbol
_atom_site_fract_x
_atom_site_fract_y
_atom_site_fract_z
_atom_site_U_iso_or_equiv
_atom_site_adp_type
_atom_site_occupancy
_atom_site_site_symmetry_order
_atom_site_calc_flag
_atom_site_refinement_flags_posn
_atom_site_refinement_flags_adp
_atom_site_refinement_flags_occupancy
_atom_site_disorder_assembly
_atom_site_disorder_group
Pt1 Pt 0.00446(2) 0.75620(5) 0.16971(7) 0.0398(2) Uani 1 1 d . . . . .
O1 O 0.04557(14) 0.6777(8) 0.1327(3) 0.0452(12) Uani 1 1 d . . . . .
C1 C 0.05231(13) 0.6388(7) 0.0590(2) 0.0424(16) Uani 1 1 d G . . . .
C2 C 0.03188(10) 0.6541(7) -0.0023(3) 0.0457(17) Uani 1 1 d G . . . .
C3 C 0.04066(12) 0.6042(7) -0.0763(2) 0.0474(17) Uani 1 1 d G . . . .
H3 H 0.026693 0.614629 -0.118202 0.057 Uiso 1 1 calc R U . . .
C4 C 0.06987(13) 0.5390(8) -0.0889(2) 0.0474(17) Uani 1 1 d G . . . .
H4 H 0.075868 0.504932 -0.139499 0.057 Uiso 1 1 calc R U . . .
C5 C 0.09030(10) 0.5237(7) -0.0276(3) 0.0403(19) Uani 1 1 d G . . . .
C6 C 0.08152(12) 0.5736(7) 0.0464(3) 0.0437(16) Uani 1 1 d G . . . .
H6 H 0.095484 0.563165 0.088283 0.052 Uiso 1 1 calc R U . . .
C7 C 0.0013(3) 0.7287(17) 0.0010(10) 0.042(3) Uani 1 1 d . . . . .
H7 H -0.009291 0.740462 -0.046645 0.051 Uiso 1 1 calc R U . . .
N1 N -0.0130(2) 0.7816(10) 0.0641(5) 0.0416(16) Uani 1 1 d . . . . .
C8 C -0.04319(10) 0.8561(7) 0.0569(3) 0.0430(17) Uani 1 1 d G . . . .
C9 C -0.05884(13) 0.8875(8) 0.1255(2) 0.0433(16) Uani 1 1 d G . . . .
C10 C -0.08796(13) 0.9594(8) 0.1236(3) 0.0486(18) Uani 1 1 d G . . . .
H10 H -0.098651 0.980867 0.170508 0.058 Uiso 1 1 calc R U . . .
C11 C -0.10144(11) 1.0000(7) 0.0530(4) 0.053(3) Uani 1 1 d G . . . .
H11 H -0.121343 1.049109 0.051736 0.063 Uiso 1 1 calc R U . . .
C12 C -0.08580(15) 0.9686(8) -0.0156(3) 0.054(2) Uani 1 1 d G . . . .
H12 H -0.095008 0.996290 -0.063799 0.065 Uiso 1 1 calc R U . . .
C13 C -0.05667(14) 0.8967(9) -0.0137(3) 0.0502(19) Uani 1 1 d G . . . .
H13 H -0.045981 0.875229 -0.060563 0.060 Uiso 1 1 calc R U . . .
O2 O 0.11836(19) 0.4666(9) -0.0470(4) 0.0497(14) Uani 1 1 d . . . . .
C14 C 0.1408(3) 0.4508(15) 0.0134(5) 0.0528(18) Uani 1 1 d . . . . .
H14A H 0.160625 0.420149 -0.009160 0.079 Uiso 1 1 calc R U . . .
H14B H 0.134374 0.361367 0.049799 0.079 Uiso 1 1 calc R U . . .
H14C H 0.142614 0.560099 0.040927 0.079 Uiso 1 1 calc R U . . .
S1 S -0.04036(4) 0.8464(2) 0.21434(13) 0.0432(4) Uani 1 1 d . . . . .
C15 C -0.0610(2) 0.6556(11) 0.2464(5) 0.0512(19) Uani 1 1 d . . . . .
H15A H -0.060102 0.567826 0.205945 0.077 Uiso 1 1 calc R U . . .
H15B H -0.082446 0.685188 0.256739 0.077 Uiso 1 1 calc R U . . .
H15C H -0.051560 0.611329 0.293853 0.077 Uiso 1 1 calc R U . . .
Cl1 Cl 0.02335(8) 0.7299(3) 0.29402(13) 0.0481(5) Uani 1 1 d . . . . .

loop_
_atom_site_aniso_label
_atom_site_aniso_U_11
_atom_site_aniso_U_22
_atom_site_aniso_U_33
_atom_site_aniso_U_23
_atom_site_aniso_U_13
_atom_site_aniso_U_12
Pt1 0.0384(3) 0.0431(3) 0.0379(3) -0.00198(13) 0.0002(3) -0.00083(13)
O1 0.036(3) 0.058(3) 0.041(2) -0.001(3) 0.003(2) 0.001(3)
C1 0.039(4) 0.043(3) 0.046(4) -0.001(3) 0.003(3) -0.004(3)
C2 0.043(4) 0.043(4) 0.050(4) -0.001(3) 0.002(3) 0.000(4)
C3 0.048(4) 0.053(4) 0.042(4) -0.005(3) -0.004(3) -0.002(3)
C4 0.053(5) 0.053(3) 0.036(3) -0.003(3) -0.001(4) -0.001(4)
C5 0.039(5) 0.041(3) 0.041(4) 0.004(3) 0.003(4) 0.000(3)
C6 0.045(4) 0.048(4) 0.038(3) -0.001(3) -0.005(3) 0.001(4)
C7 0.039(5) 0.050(6) 0.038(7) 0.000(4) -0.004(4) -0.001(3)
N1 0.038(4) 0.042(3) 0.044(4) -0.001(3) -0.002(4) -0.002(4)
C8 0.034(4) 0.042(3) 0.053(4) -0.004(3) -0.009(3) -0.002(3)
C9 0.043(4) 0.041(3) 0.046(4) -0.004(3) -0.002(4) -0.004(3)
C10 0.042(4) 0.050(4) 0.053(5) -0.007(4) 0.004(4) 0.004(4)
C11 0.037(6) 0.053(6) 0.068(7) -0.003(3) -0.005(6) 0.006(3)
C12 0.051(6) 0.057(4) 0.053(5) -0.006(4) -0.012(5) 0.013(5)
C13 0.046(5) 0.056(5) 0.049(4) -0.001(3) 0.000(4) 0.007(4)
O2 0.042(3) 0.057(3) 0.050(3) -0.003(3) 0.006(3) 0.003(3)
C14 0.045(5) 0.062(4) 0.052(4) -0.003(4) -0.002(4) 0.000(5)
S1 0.0427(9) 0.0449(8) 0.0420(8) -0.0044(7) 0.0032(8) -0.0002(8)
C15 0.044(5) 0.048(4) 0.061(4) -0.005(3) 0.010(4) -0.001(4)
Cl1 0.0469(12) 0.0578(11) 0.0397(11) -0.0037(8) -0.0008(11) 0.0028(9)

loop_
_atom_type_symbol
_atom_type_description
_atom_type_scat_dispersion_real
_atom_type_scat_dispersion_imag
_atom_type_scat_source
C C 0.0181 0.0091 'International Tables Vol C Tables 4.2.6.8 and 6.1.1.4'
H H 0.0000 0.0000 'International Tables Vol C Tables 4.2.6.8 and 6.1.1.4'
Cl Cl 0.3639 0.7018 'International Tables Vol C Tables 4.2.6.8 and 6.1.1.4'
N N 0.0311 0.0180 'International Tables Vol C Tables 4.2.6.8 and 6.1.1.4'
O O 0.0492 0.0322 'International Tables Vol C Tables 4.2.6.8 and 6.1.1.4'
Pt Pt -4.5932 6.9264 'International Tables Vol C Tables 4.2.6.8 and 6.1.1.4'
S S 0.3331 0.5567 'International Tables Vol C Tables 4.2.6.8 and 6.1.1.4'

loop_
_geom_angle_atom_site_label_1
_geom_angle_atom_site_label_2
_geom_angle_atom_site_label_3
_geom_angle
_geom_angle_site_symmetry_1
_geom_angle_site_symmetry_3
_geom_angle_publ_flag
N1 Pt1 O1 94.6(4) . . ?
N1 Pt1 S1 87.1(3) . . ?
O1 Pt1 S1 178.1(2) . . ?
N1 Pt1 Cl1 178.2(3) . . ?
O1 Pt1 Cl1 87.14(19) . . ?
S1 Pt1 Cl1 91.13(11) . . ?
C1 O1 Pt1 124.7(5) . . ?
O1 C1 C2 124.3(4) . . ?
O1 C1 C6 115.7(4) . . ?
C2 C1 C6 120.0 . . ?
C3 C2 C1 120.0 . . ?
C3 C2 C7 113.6(8) . . ?
C1 C2 C7 126.3(8) . . ?
C2 C3 C4 120.0 . . ?
C2 C3 H3 120.0 . . ?
C4 C3 H3 120.0 . . ?
C5 C4 C3 120.0 . . ?
C5 C4 H4 120.0 . . ?
C3 C4 H4 120.0 . . ?
O2 C5 C4 115.0(5) . . ?
O2 C5 C6 125.0(5) . . ?
C4 C5 C6 120.0 . . ?
C5 C6 C1 120.0 . . ?
C5 C6 H6 120.0 . . ?
C1 C6 H6 120.0 . . ?
N1 C7 C2 126.3(13) . . ?
N1 C7 H7 116.9 . . ?
C2 C7 H7 116.9 . . ?
C7 N1 C8 119.2(9) . . ?
C7 N1 Pt1 122.9(9) . . ?
C8 N1 Pt1 117.9(6) . . ?
C9 C8 C13 120.0 . . ?
C9 C8 N1 116.5(5) . . ?
C13 C8 N1 123.5(5) . . ?
C8 C9 C10 120.0 . . ?
C8 C9 S1 119.1(3) . . ?
C10 C9 S1 120.8(3) . . ?
C9 C10 C11 120.0 . . ?
C9 C10 H10 120.0 . . ?
C11 C10 H10 120.0 . . ?
C10 C11 C12 120.0 . . ?
C10 C11 H11 120.0 . . ?
C12 C11 H11 120.0 . . ?
C13 C12 C11 120.0 . . ?
C13 C12 H12 120.0 . . ?
C11 C12 H12 120.0 . . ?
C12 C13 C8 120.0 . . ?
C12 C13 H13 120.0 . . ?
C8 C13 H13 120.0 . . ?
C5 O2 C14 117.8(7) . . ?
O2 C14 H14A 109.5 . . ?
O2 C14 H14B 109.5 . . ?
H14A C14 H14B 109.5 . . ?
O2 C14 H14C 109.5 . . ?
H14A C14 H14C 109.5 . . ?
H14B C14 H14C 109.5 . . ?
C9 S1 C15 100.8(4) . . ?
C9 S1 Pt1 99.1(2) . . ?
C15 S1 Pt1 106.3(3) . . ?
S1 C15 H15A 109.5 . . ?
S1 C15 H15B 109.5 . . ?
H15A C15 H15B 109.5 . . ?
S1 C15 H15C 109.5 . . ?
H15A C15 H15C 109.5 . . ?
H15B C15 H15C 109.5 . . ?

loop_
_geom_bond_atom_site_label_1
_geom_bond_atom_site_label_2
_geom_bond_distance
_geom_bond_site_symmetry_2
_geom_bond_publ_flag
Pt1 N1 1.988(9) . ?
Pt1 O1 2.001(6) . ?
Pt1 S1 2.218(2) . ?
Pt1 Cl1 2.310(3) . ?
O1 C1 1.341(6) . ?
C1 C2 1.3900 . ?
C1 C6 1.3900 . ?
C2 C3 1.3900 . ?
C2 C7 1.455(13) . ?
C3 C4 1.3900 . ?
C3 H3 0.9500 . ?
C4 C5 1.3900 . ?
C4 H4 0.9500 . ?
C5 O2 1.346(9) . ?
C5 C6 1.3900 . ?
C6 H6 0.9500 . ?
C7 N1 1.32(2) . ?
C7 H7 0.9500 . ?
N1 C8 1.445(11) . ?
C8 C9 1.3900 . ?
C8 C13 1.3900 . ?
C9 C10 1.3900 . ?
C9 S1 1.763(4) . ?
C10 C11 1.3900 . ?
C10 H10 0.9500 . ?
C11 C12 1.3900 . ?
C11 H11 0.9500 . ?
C12 C13 1.3900 . ?
C12 H12 0.9500 . ?
C13 H13 0.9500 . ?
O2 C14 1.437(13) . ?
C14 H14A 0.9800 . ?
C14 H14B 0.9800 . ?
C14 H14C 0.9800 . ?
S1 C15 1.828(9) . ?
C15 H15A 0.9800 . ?
C15 H15B 0.9800 . ?
C15 H15C 0.9800 . ?

loop_
_geom_torsion_atom_site_label_1
_geom_torsion_atom_site_label_2
_geom_torsion_atom_site_label_3
_geom_torsion_atom_site_label_4
_geom_torsion
_geom_torsion_site_symmetry_1
_geom_torsion_site_symmetry_2
_geom_torsion_site_symmetry_3
_geom_torsion_site_symmetry_4
_geom_torsion_publ_flag
Pt1 O1 C1 C2 2.6(8) . . . . ?
Pt1 O1 C1 C6 -175.0(3) . . . . ?
O1 C1 C2 C3 -177.5(6) . . . . ?
C6 C1 C2 C3 0.0 . . . . ?
O1 C1 C2 C7 6.3(9) . . . . ?
C6 C1 C2 C7 -176.2(8) . . . . ?
C1 C2 C3 C4 0.0 . . . . ?
C7 C2 C3 C4 176.7(7) . . . . ?
C2 C3 C4 C5 0.0 . . . . ?
C3 C4 C5 O2 -177.1(6) . . . . ?
C3 C4 C5 C6 0.0 . . . . ?
O2 C5 C6 C1 176.8(7) . . . . ?
C4 C5 C6 C1 0.0 . . . . ?
O1 C1 C6 C5 177.7(6) . . . . ?
C2 C1 C6 C5 0.0 . . . . ?
C3 C2 C7 N1 177.7(10) . . . . ?
C1 C2 C7 N1 -5.9(16) . . . . ?
C2 C7 N1 C8 178.8(9) . . . . ?
C2 C7 N1 Pt1 -3.4(16) . . . . ?
C7 N1 C8 C9 171.4(8) . . . . ?
Pt1 N1 C8 C9 -6.5(7) . . . . ?
C7 N1 C8 C13 -8.8(11) . . . . ?
Pt1 N1 C8 C13 173.3(3) . . . . ?
C13 C8 C9 C10 0.0 . . . . ?
N1 C8 C9 C10 179.8(5) . . . . ?
C13 C8 C9 S1 -176.4(5) . . . . ?
N1 C8 C9 S1 3.5(6) . . . . ?
C8 C9 C10 C11 0.0 . . . . ?
S1 C9 C10 C11 176.3(5) . . . . ?
C9 C10 C11 C12 0.0 . . . . ?
C10 C11 C12 C13 0.0 . . . . ?
C11 C12 C13 C8 0.0 . . . . ?
C9 C8 C13 C12 0.0 . . . . ?
N1 C8 C13 C12 -179.8(6) . . . . ?
C4 C5 O2 C14 178.9(6) . . . . ?
C6 C5 O2 C14 2.0(10) . . . . ?
C8 C9 S1 C15 -108.1(4) . . . . ?
C10 C9 S1 C15 75.6(4) . . . . ?
C8 C9 S1 Pt1 0.6(4) . . . . ?
C10 C9 S1 Pt1 -175.7(3) . . . . ?
